data_4069001
loop_
_publ_author_name
'Kirillov, Evgueni'
'Roisnel, Thierry'
'Razavi, Abbas'
'Carpentier, Jean-Fran\,cois'

_publ_section_title
;
 Chromium(III) Complexes of Sterically Crowded Bidentante {ONR} and
 Tridentate {ONNR} Naphthoxy-Imine Ligands: Syntheses, Structures, and Use
 in Ethylene Oligomerization&#x2021;
;
_journal_issue 8
_journal_name_full Organometallics
_journal_page_first 2401
_journal_paper_doi 10.1021/om801196d
_journal_volume 28
_journal_year 2009
_chemical_compound_source 'synthesis as described'
_chemical_formula_moiety 'C40 H30 Br2 Cr N3 O Si'
_chemical_formula_sum 'C40 H30 Br2 Cr N3 O Si'
_chemical_formula_weight 808.58
_chemical_name_systematic
;
 ?
;
_space_group_IT_number 14
_symmetry_cell_setting monoclinic
_symmetry_Int_Tables_number 14
_symmetry_space_group_name_Hall '-P 2yab'
_symmetry_space_group_name_H-M 'P 1 21/a 1'
_atom_sites_solution_hydrogens geom
_atom_sites_solution_primary direct
_atom_sites_solution_secondary difmap
_audit_conform_dict_location ftp://ftp.iucr.org/pub/cif_core.dic
_audit_conform_dict_name cif_core.dic
_audit_conform_dict_version 2.3
_audit_creation_date 2008-10-10T16:26:55-00:00
_audit_creation_method 'WinGX routine CIF_UPDATE'
_cell_angle_alpha 90
_cell_angle_beta 116.442(3)
_cell_angle_gamma 90
_cell_formula_units_Z 4
_cell_length_a 19.245(2)
_cell_length_b 10.3843(11)
_cell_length_c 20.931(2)
_cell_measurement_reflns_used 3171
_cell_measurement_temperature 100(2)
_cell_measurement_theta_max 21.11
_cell_measurement_theta_min 2.39
_cell_measurement_wavelength 0.71073
_cell_volume 3745.4(7)
_computing_cell_refinement 'Bruker SMART, 2006'
_computing_data_collection 'Bruker SMART, 2006'
_computing_data_reduction 'Bruker SAINT, 2006'
_computing_molecular_graphics 'Ortep-3 for Windows (Farrugia, 1997)'
_computing_publication_material 'WinGX publication routines (Farrugia, 1999)'
_computing_structure_refinement 'SHELXL-97 (Sheldrick, 1997)'
_computing_structure_solution 'SIR97 (Altomare et al., 1999)'
_diffrn_ambient_temperature 100(2)
_diffrn_detector 'CCD plate'
_diffrn_measured_fraction_theta_full 0.998
_diffrn_measured_fraction_theta_max 0.998
_diffrn_measurement_device_type 'APEXII, Bruker-AXS'
_diffrn_measurement_method 'CCD rotation images, thin slices'
_diffrn_radiation_monochromator graphite
_diffrn_radiation_probe x-ray
_diffrn_radiation_type MoK\a
_diffrn_radiation_wavelength 0.71073
_diffrn_reflns_av_R_equivalents 0.1003
_diffrn_reflns_av_unetI/netI 0.1197
_diffrn_reflns_limit_h_max 24
_diffrn_reflns_limit_h_min -24
_diffrn_reflns_limit_k_max 13
_diffrn_reflns_limit_k_min -9
_diffrn_reflns_limit_l_max 27
_diffrn_reflns_limit_l_min -27
_diffrn_reflns_number 38517
_diffrn_reflns_theta_full 27.48
_diffrn_reflns_theta_max 27.48
_diffrn_reflns_theta_min 3.5
_exptl_absorpt_coefficient_mu 2.505
_exptl_absorpt_correction_T_max 0.905
_exptl_absorpt_correction_T_min 0.567
_exptl_absorpt_correction_type multi-scan
_exptl_absorpt_process_details
;
  [Sheldrick, G.M. (2002). SADABS Bruker AXS Inc., Madison, Wisconsin, USA]
;
_exptl_crystal_colour orange
_exptl_crystal_density_diffrn 1.434
_exptl_crystal_density_method 'not measured'
_exptl_crystal_description plate
_exptl_crystal_F_000 1628
_exptl_crystal_size_max 0.22
_exptl_crystal_size_mid 0.18
_exptl_crystal_size_min 0.04
_platon_squeeze_details
;
;
_refine_diff_density_max 1.217
_refine_diff_density_min -1.481
_refine_diff_density_rms 0.173
_refine_ls_extinction_method none
_refine_ls_goodness_of_fit_ref 1.059
_refine_ls_hydrogen_treatment constr
_refine_ls_matrix_type full
_refine_ls_number_parameters 434
_refine_ls_number_reflns 8586
_refine_ls_number_restraints 0
_refine_ls_restrained_S_all 1.059
_refine_ls_R_factor_all 0.1434
_refine_ls_R_factor_gt 0.0808
_refine_ls_shift/su_max 0
_refine_ls_shift/su_mean 0
_refine_ls_structure_factor_coef Fsqd
_refine_ls_weighting_details 'calc w=1/[\s^2^(Fo^2^)+(0.1454P)^2^+0.0000P] where P=(Fo^2^+2Fc^2^)/3'
_refine_ls_weighting_scheme calc
_refine_ls_wR_factor_gt 0.2367
_refine_ls_wR_factor_ref 0.2666
_reflns_number_gt 4622
_reflns_number_total 8586
_reflns_threshold_expression >2sigma(I)
_cod_data_source_file om801196d_si_003.cif
_cod_data_source_block renum
_cod_original_sg_symbol_H-M 'P 21/a'
_cod_database_code 4069001

loop_
_symmetry_equiv_pos_as_xyz
'x, y, z'
'-x+1/2, y+1/2, -z'
'-x, -y, -z'
'x-1/2, -y-1/2, z'

loop_
_atom_site_label
_atom_site_type_symbol
_atom_site_fract_x
_atom_site_fract_y
_atom_site_fract_z
_atom_site_U_iso_or_equiv
_atom_site_adp_type
_atom_site_occupancy
_atom_site_calc_flag
_atom_site_refinement_flags
Cr1 Cr 0.07671(6) 0.19022(10) 0.17007(6) 0.0148(3) Uani 1 d .
Br1 Br -0.03264(5) 0.05536(9) 0.15641(5) 0.0398(3) Uani 1 d .
Br2 Br 0.18025(6) 0.34262(9) 0.18577(5) 0.0505(3) Uani 1 d .
O1 O 0.1497(3) 0.0556(4) 0.2164(2) 0.0150(10) Uani 1 d .
C1 C 0.1742(4) -0.0243(6) 0.1208(3) 0.0121(13) Uani 1 d .
C2 C 0.1890(4) -0.0186(6) 0.1930(3) 0.0139(13) Uani 1 d .
C3 C 0.2500(4) -0.0942(6) 0.2470(4) 0.0177(14) Uani 1 d .
C4 C 0.2911(4) -0.1753(6) 0.2265(4) 0.0179(14) Uani 1 d .
H4 H 0.3312 -0.2249 0.262 0.021 Uiso 1 calc R
C5 C 0.2772(4) -0.1903(6) 0.1540(4) 0.0182(15) Uani 1 d .
C6 C 0.3198(4) -0.2829(7) 0.1355(4) 0.0232(16) Uani 1 d .
H6 H 0.359 -0.3322 0.172 0.028 Uiso 1 calc R
C7 C 0.3054(4) -0.3022(7) 0.0662(4) 0.0254(17) Uani 1 d .
H7 H 0.3345 -0.3637 0.0546 0.03 Uiso 1 calc R
C8 C 0.2462(4) -0.2293(7) 0.0117(4) 0.0252(17) Uani 1 d .
H8 H 0.2347 -0.2438 -0.0368 0.03 Uiso 1 calc R
C9 C 0.2048(4) -0.1368(6) 0.0288(3) 0.0165(14) Uani 1 d .
H9 H 0.1666 -0.0868 -0.0082 0.02 Uiso 1 calc R
C10 C 0.2189(4) -0.1163(6) 0.1008(3) 0.0137(13) Uani 1 d .
C11 C 0.1162(4) 0.0514(6) 0.0676(3) 0.0141(13) Uani 1 d .
H11 H 0.1088 0.0381 0.02 0.017 Uiso 1 calc R
N1 N 0.0717(3) 0.1374(5) 0.0763(3) 0.0121(11) Uani 1 d .
C12 C 0.0172(4) 0.2093(6) 0.0169(4) 0.0142(14) Uani 1 d .
C13 C -0.0004(4) 0.1901(6) -0.0531(4) 0.0185(15) Uani 1 d .
H13 H 0.024 0.1224 -0.0661 0.022 Uiso 1 calc R
C14 C -0.0551(4) 0.2711(7) -0.1067(4) 0.0246(16) Uani 1 d .
H14 H -0.066 0.2584 -0.1552 0.03 Uiso 1 calc R
C15 C -0.0920(4) 0.3666(7) -0.0894(4) 0.0256(17) Uani 1 d .
H15 H -0.1286 0.4193 -0.126 0.031 Uiso 1 calc R
C16 C -0.0769(4) 0.3882(6) -0.0184(4) 0.0186(15) Uani 1 d .
C17 C -0.1135(4) 0.4868(7) 0.0037(4) 0.0257(17) Uani 1 d .
H17 H -0.1509 0.5421 -0.0306 0.031 Uiso 1 calc R
C18 C -0.0943(4) 0.5002(7) 0.0735(4) 0.033(2) Uani 1 d .
H18 H -0.1183 0.5652 0.0888 0.039 Uiso 1 calc R
C19 C -0.0378(5) 0.4164(8) 0.1247(5) 0.040(2) Uani 1 d .
H19 H -0.0251 0.4274 0.1737 0.048 Uiso 1 calc R
N2 N -0.0023(3) 0.3242(5) 0.1065(3) 0.0216(13) Uani 1 d .
C20 C -0.0211(4) 0.3103(6) 0.0362(4) 0.0168(14) Uani 1 d .
Si1 Si 0.25598(11) -0.09519(18) 0.33946(10) 0.0155(4) Uani 1 d .
C21 C 0.2714(4) 0.0645(6) 0.3857(3) 0.0151(14) Uani 1 d .
C22 C 0.2781(4) 0.1814(7) 0.3549(4) 0.0201(15) Uani 1 d .
H22 H 0.2701 0.183 0.3067 0.024 Uiso 1 calc R
C23 C 0.2964(4) 0.2945(7) 0.3945(4) 0.0254(17) Uani 1 d .
H23 H 0.2997 0.3735 0.373 0.03 Uiso 1 calc R
C24 C 0.3101(4) 0.2921(7) 0.4659(4) 0.0240(16) Uani 1 d .
H24 H 0.3234 0.3696 0.4929 0.029 Uiso 1 calc R
C25 C 0.3045(4) 0.1801(7) 0.4976(4) 0.0264(17) Uani 1 d .
H25 H 0.3129 0.1788 0.5458 0.032 Uiso 1 calc R
C26 C 0.2860(4) 0.0663(7) 0.4565(4) 0.0239(16) Uani 1 d .
H26 H 0.2834 -0.0124 0.4784 0.029 Uiso 1 calc R
C27 C 0.1645(4) -0.1744(7) 0.3304(4) 0.0207(15) Uani 1 d .
C28 C 0.1115(4) -0.1131(8) 0.3479(4) 0.0314(19) Uani 1 d .
H28 H 0.1217 -0.0283 0.367 0.038 Uiso 1 calc R
C29 C 0.0412(5) -0.1776(11) 0.3374(5) 0.047(3) Uani 1 d .
H29 H 0.0045 -0.1352 0.3489 0.056 Uiso 1 calc R
C30 C 0.0273(5) -0.2995(11) 0.3109(5) 0.052(3) Uani 1 d .
H30 H -0.0189 -0.3423 0.3047 0.062 Uiso 1 calc R
C31 C 0.0790(5) -0.3609(9) 0.2933(4) 0.040(2) Uani 1 d .
H31 H 0.0684 -0.4461 0.2748 0.048 Uiso 1 calc R
C32 C 0.1469(5) -0.3004(8) 0.3021(4) 0.0301(18) Uani 1 d .
H32 H 0.182 -0.344 0.289 0.036 Uiso 1 calc R
C33 C 0.3438(4) -0.1910(7) 0.3998(4) 0.0179(14) Uani 1 d .
C34 C 0.3412(4) -0.3142(7) 0.4247(4) 0.0267(17) Uani 1 d .
H34 H 0.2928 -0.3574 0.4085 0.032 Uiso 1 calc R
C35 C 0.4101(5) -0.3764(8) 0.4741(4) 0.0321(19) Uani 1 d .
H35 H 0.4079 -0.4599 0.4916 0.038 Uiso 1 calc R
C36 C 0.4809(4) -0.3129(7) 0.4964(4) 0.0293(18) Uani 1 d .
H36 H 0.5269 -0.3533 0.5301 0.035 Uiso 1 calc R
C37 C 0.4852(4) -0.1945(8) 0.4709(4) 0.0304(18) Uani 1 d .
H37 H 0.5342 -0.1542 0.485 0.037 Uiso 1 calc R
C38 C 0.4171(4) -0.1320(7) 0.4236(4) 0.0247(16) Uani 1 d .
H38 H 0.4205 -0.0479 0.4072 0.03 Uiso 1 calc R
N3 N 0.0822(3) 0.2534(6) 0.2662(3) 0.0213(13) Uani 1 d .
C39 C 0.0911(4) 0.2854(7) 0.3208(4) 0.0198(15) Uani 1 d .
C40 C 0.1036(5) 0.3287(9) 0.3910(4) 0.038(2) Uani 1 d .
H40A H 0.1417 0.2726 0.4274 0.057 Uiso 1 calc R
H40B H 0.0545 0.3254 0.3945 0.057 Uiso 1 calc R
H40C H 0.1231 0.4173 0.3985 0.057 Uiso 1 calc R

loop_
_atom_site_aniso_label
_atom_site_aniso_U_11
_atom_site_aniso_U_22
_atom_site_aniso_U_33
_atom_site_aniso_U_23
_atom_site_aniso_U_13
_atom_site_aniso_U_12
Cr1 0.0174(6) 0.0130(5) 0.0125(6) -0.0015(4) 0.0053(5) 0.0044(4)
Br1 0.0384(5) 0.0453(6) 0.0374(5) -0.0038(4) 0.0183(4) -0.0032(4)
Br2 0.0560(7) 0.0322(5) 0.0492(6) 0.0059(4) 0.0108(5) -0.0021(4)
O1 0.016(2) 0.011(2) 0.018(2) 0.0017(18) 0.008(2) 0.0072(18)
C1 0.010(3) 0.010(3) 0.018(3) 0.000(2) 0.008(3) -0.001(2)
C2 0.015(3) 0.009(3) 0.018(4) -0.001(2) 0.008(3) 0.004(2)
C3 0.025(4) 0.012(3) 0.020(4) 0.002(3) 0.014(3) 0.001(3)
C4 0.020(4) 0.009(3) 0.028(4) 0.003(3) 0.014(3) 0.000(3)
C5 0.022(4) 0.012(3) 0.028(4) 0.001(3) 0.018(3) 0.000(3)
C6 0.018(4) 0.020(4) 0.034(4) -0.003(3) 0.013(3) 0.001(3)
C7 0.028(4) 0.018(4) 0.037(5) -0.010(3) 0.021(4) -0.002(3)
C8 0.032(4) 0.018(4) 0.034(5) -0.008(3) 0.024(4) -0.007(3)
C9 0.017(4) 0.018(3) 0.014(3) -0.006(3) 0.006(3) -0.004(3)
C10 0.014(3) 0.012(3) 0.016(3) -0.005(3) 0.007(3) -0.007(3)
C11 0.020(3) 0.013(3) 0.014(3) 0.000(2) 0.012(3) -0.006(3)
N1 0.016(3) 0.009(2) 0.009(3) 0.002(2) 0.003(2) 0.000(2)
C12 0.015(3) 0.008(3) 0.022(4) 0.004(3) 0.009(3) -0.005(2)
C13 0.015(3) 0.020(3) 0.017(4) 0.005(3) 0.003(3) 0.000(3)
C14 0.028(4) 0.028(4) 0.022(4) 0.006(3) 0.015(3) 0.002(3)
C15 0.019(4) 0.023(4) 0.026(4) 0.012(3) 0.003(3) -0.006(3)
C16 0.019(4) 0.010(3) 0.024(4) 0.001(3) 0.006(3) -0.006(3)
C17 0.013(4) 0.017(4) 0.035(5) 0.007(3) 0.000(3) 0.003(3)
C18 0.031(5) 0.019(4) 0.033(5) -0.007(3) 0.000(4) 0.014(3)
C19 0.039(5) 0.032(5) 0.035(5) -0.013(4) 0.004(4) 0.018(4)
N2 0.017(3) 0.017(3) 0.025(3) -0.006(2) 0.004(3) 0.006(2)
C20 0.010(3) 0.014(3) 0.023(4) 0.002(3) 0.005(3) -0.005(3)
Si1 0.0157(10) 0.0180(9) 0.0138(9) 0.0033(7) 0.0075(8) 0.0024(7)
C21 0.012(3) 0.021(3) 0.010(3) 0.000(3) 0.003(3) 0.001(3)
C22 0.015(3) 0.025(4) 0.020(4) -0.004(3) 0.008(3) 0.000(3)
C23 0.018(4) 0.024(4) 0.033(5) -0.001(3) 0.011(3) -0.005(3)
C24 0.011(3) 0.032(4) 0.027(4) -0.009(3) 0.006(3) 0.003(3)
C25 0.020(4) 0.035(4) 0.015(4) -0.005(3) 0.000(3) 0.000(3)
C26 0.026(4) 0.027(4) 0.023(4) 0.004(3) 0.014(3) 0.002(3)
C27 0.015(4) 0.028(4) 0.014(4) 0.011(3) 0.002(3) 0.000(3)
C28 0.023(4) 0.041(5) 0.030(5) 0.025(4) 0.011(4) 0.011(4)
C29 0.028(5) 0.073(7) 0.046(6) 0.030(5) 0.022(5) 0.006(5)
C30 0.025(5) 0.077(8) 0.042(6) 0.038(5) 0.005(4) -0.013(5)
C31 0.038(5) 0.043(5) 0.024(5) 0.012(4) 0.000(4) -0.017(4)
C32 0.031(4) 0.036(5) 0.016(4) 0.007(3) 0.005(3) -0.005(4)
C33 0.019(4) 0.022(4) 0.013(3) 0.000(3) 0.007(3) 0.003(3)
C34 0.019(4) 0.028(4) 0.025(4) -0.002(3) 0.003(3) 0.000(3)
C35 0.034(5) 0.030(4) 0.034(5) 0.010(4) 0.017(4) 0.009(4)
C36 0.013(4) 0.030(4) 0.040(5) 0.000(4) 0.007(4) 0.008(3)
C37 0.009(4) 0.046(5) 0.033(5) -0.007(4) 0.007(3) 0.006(3)
C38 0.027(4) 0.020(4) 0.028(4) 0.003(3) 0.012(3) 0.003(3)
N3 0.014(3) 0.021(3) 0.024(4) -0.007(3) 0.004(3) 0.006(2)
C39 0.015(4) 0.020(4) 0.017(4) 0.004(3) 0.001(3) 0.008(3)
C40 0.035(5) 0.050(6) 0.024(5) -0.008(4) 0.009(4) 0.012(4)

loop_
_atom_type_symbol
_atom_type_description
_atom_type_scat_dispersion_real
_atom_type_scat_dispersion_imag
_atom_type_scat_source
C C 0.0033 0.0016 'International Tables Vol C Tables 4.2.6.8 and 6.1.1.4'
H H 0 0 'International Tables Vol C Tables 4.2.6.8 and 6.1.1.4'
N N 0.0061 0.0033 'International Tables Vol C Tables 4.2.6.8 and 6.1.1.4'
O O 0.0106 0.006 'International Tables Vol C Tables 4.2.6.8 and 6.1.1.4'
Si Si 0.0817 0.0704 'International Tables Vol C Tables 4.2.6.8 and 6.1.1.4'
Br Br -0.2901 2.4595 'International Tables Vol C Tables 4.2.6.8 and 6.1.1.4'
Cr Cr 0.3209 0.6236 'International Tables Vol C Tables 4.2.6.8 and 6.1.1.4'

loop_
_geom_angle_atom_site_label_1
_geom_angle_atom_site_label_2
_geom_angle_atom_site_label_3
_geom_angle
O1 Cr1 N1 90.0(2)
O1 Cr1 N2 171.5(2)
N1 Cr1 N2 81.5(2)
O1 Cr1 N3 91.8(2)
N1 Cr1 N3 177.5(2)
N2 Cr1 N3 96.7(2)
O1 Cr1 Br1 92.32(14)
N1 Cr1 Br1 93.76(16)
N2 Cr1 Br1 87.77(17)
N3 Cr1 Br1 87.91(17)
O1 Cr1 Br2 91.96(14)
N1 Cr1 Br2 89.40(16)
N2 Cr1 Br2 88.46(17)
N3 Cr1 Br2 88.79(17)
Br1 Cr1 Br2 174.68(6)
C2 O1 Cr1 130.8(4)
C2 C1 C11 122.3(6)
C2 C1 C10 118.1(6)
C11 C1 C10 119.6(6)
O1 C2 C1 123.3(6)
O1 C2 C3 115.4(6)
C1 C2 C3 121.4(6)
C4 C3 C2 118.5(6)
C4 C3 Si1 123.1(5)
C2 C3 Si1 117.5(5)
C3 C4 C5 123.2(6)
C3 C4 H4 118.4
C5 C4 H4 118.4
C10 C5 C6 120.4(6)
C10 C5 C4 119.2(6)
C6 C5 C4 120.4(6)
C7 C6 C5 121.3(7)
C7 C6 H6 119.4
C5 C6 H6 119.4
C6 C7 C8 119.1(7)
C6 C7 H7 120.4
C8 C7 H7 120.4
C9 C8 C7 120.5(7)
C9 C8 H8 119.7
C7 C8 H8 119.7
C8 C9 C10 120.9(6)
C8 C9 H9 119.6
C10 C9 H9 119.6
C5 C10 C9 117.8(6)
C5 C10 C1 119.5(6)
C9 C10 C1 122.7(6)
N1 C11 C1 127.4(6)
N1 C11 H11 116.3
C1 C11 H11 116.3
C11 N1 C12 120.6(5)
C11 N1 Cr1 125.3(4)
C12 N1 Cr1 114.0(4)
C13 C12 N1 126.4(6)
C13 C12 C20 119.7(6)
N1 C12 C20 113.9(6)
C12 C13 C14 120.2(6)
C12 C13 H13 119.9
C14 C13 H13 119.9
C15 C14 C13 120.8(7)
C15 C14 H14 119.6
C13 C14 H14 119.6
C14 C15 C16 120.9(7)
C14 C15 H15 119.5
C16 C15 H15 119.5
C15 C16 C20 119.2(6)
C15 C16 C17 124.0(6)
C20 C16 C17 116.8(6)
C18 C17 C16 119.3(6)
C18 C17 H17 120.4
C16 C17 H17 120.4
C17 C18 C19 119.9(7)
C17 C18 H18 120.1
C19 C18 H18 120.1
N2 C19 C18 122.8(8)
N2 C19 H19 118.6
C18 C19 H19 118.6
C19 N2 C20 117.7(6)
C19 N2 Cr1 129.2(6)
C20 N2 Cr1 113.1(4)
N2 C20 C16 123.6(6)
N2 C20 C12 117.4(6)
C16 C20 C12 119.0(6)
C27 Si1 C21 111.4(3)
C27 Si1 C33 111.0(3)
C21 Si1 C33 103.5(3)
C27 Si1 C3 105.9(3)
C21 Si1 C3 116.6(3)
C33 Si1 C3 108.5(3)
C26 C21 C22 117.6(6)
C26 C21 Si1 118.4(5)
C22 C21 Si1 123.5(5)
C23 C22 C21 120.5(7)
C23 C22 H22 119.8
C21 C22 H22 119.8
C22 C23 C24 119.9(7)
C22 C23 H23 120
C24 C23 H23 120
C25 C24 C23 121.0(7)
C25 C24 H24 119.5
C23 C24 H24 119.5
C24 C25 C26 118.1(7)
C24 C25 H25 121
C26 C25 H25 121
C21 C26 C25 122.8(7)
C21 C26 H26 118.6
C25 C26 H26 118.6
C28 C27 C32 118.0(7)
C28 C27 Si1 122.8(6)
C32 C27 Si1 119.1(6)
C27 C28 C29 120.0(9)
C27 C28 H28 120
C29 C28 H28 120
C30 C29 C28 119.9(9)
C30 C29 H29 120.1
C28 C29 H29 120.1
C29 C30 C31 120.7(8)
C29 C30 H30 119.6
C31 C30 H30 119.6
C30 C31 C32 120.6(9)
C30 C31 H31 119.7
C32 C31 H31 119.7
C31 C32 C27 120.8(8)
C31 C32 H32 119.6
C27 C32 H32 119.6
C34 C33 C38 117.7(6)
C34 C33 Si1 124.5(5)
C38 C33 Si1 117.7(5)
C33 C34 C35 120.9(7)
C33 C34 H34 119.6
C35 C34 H34 119.6
C36 C35 C34 119.0(7)
C36 C35 H35 120.5
C34 C35 H35 120.5
C37 C36 C35 121.2(7)
C37 C36 H36 119.4
C35 C36 H36 119.4
C36 C37 C38 119.7(7)
C36 C37 H37 120.1
C38 C37 H37 120.1
C37 C38 C33 121.4(7)
C37 C38 H38 119.3
C33 C38 H38 119.3
C39 N3 Cr1 174.7(6)
N3 C39 C40 178.8(9)
C39 C40 H40A 109.5
C39 C40 H40B 109.5
H40A C40 H40B 109.5
C39 C40 H40C 109.5
H40A C40 H40C 109.5
H40B C40 H40C 109.5

loop_
_geom_bond_atom_site_label_1
_geom_bond_atom_site_label_2
_geom_bond_distance
Cr1 O1 1.912(4)
Cr1 N1 1.999(5)
Cr1 N2 2.053(6)
Cr1 N3 2.075(6)
Cr1 Br1 2.4363(14)
Cr1 Br2 2.4495(15)
O1 C2 1.317(7)
C1 C2 1.408(9)
C1 C11 1.414(9)
C1 C10 1.466(9)
C2 C3 1.446(9)
C3 C4 1.349(9)
C3 Si1 1.888(7)
C4 C5 1.426(10)
C4 H4 0.95
C5 C10 1.407(9)
C5 C6 1.425(9)
C6 C7 1.363(10)
C6 H6 0.95
C7 C8 1.420(11)
C7 H7 0.95
C8 C9 1.392(10)
C8 H8 0.95
C9 C10 1.424(9)
C9 H9 0.95
C11 N1 1.305(8)
C11 H11 0.95
N1 C12 1.430(8)
C12 C13 1.363(9)
C12 C20 1.440(9)
C13 C14 1.422(10)
C13 H13 0.95
C14 C15 1.360(11)
C14 H14 0.95
C15 C16 1.398(10)
C15 H15 0.95
C16 C20 1.422(9)
C16 C17 1.431(10)
C17 C18 1.345(11)
C17 H17 0.95
C18 C19 1.432(11)
C18 H18 0.95
C19 N2 1.325(9)
C19 H19 0.95
N2 C20 1.358(9)
Si1 C27 1.875(7)
Si1 C21 1.876(7)
Si1 C33 1.882(7)
C21 C26 1.379(9)
C21 C22 1.408(9)
C22 C23 1.389(10)
C22 H22 0.95
C23 C24 1.399(10)
C23 H23 0.95
C24 C25 1.366(11)
C24 H24 0.95
C25 C26 1.410(10)
C25 H25 0.95
C26 H26 0.95
C27 C28 1.382(11)
C27 C32 1.414(10)
C28 C29 1.436(12)
C28 H28 0.95
C29 C30 1.359(15)
C29 H29 0.95
C30 C31 1.364(14)
C30 H30 0.95
C31 C32 1.386(11)
C31 H31 0.95
C32 H32 0.95
C33 C34 1.391(10)
C33 C38 1.411(10)
C34 C35 1.422(11)
C34 H34 0.95
C35 C36 1.393(11)
C35 H35 0.95
C36 C37 1.358(11)
C36 H36 0.95
C37 C38 1.401(10)
C37 H37 0.95
C38 H38 0.95
N3 C39 1.126(9)
C39 C40 1.451(10)
C40 H40A 0.98
C40 H40B 0.98
C40 H40C 0.98

loop_
_geom_torsion_atom_site_label_1
_geom_torsion_atom_site_label_2
_geom_torsion_atom_site_label_3
_geom_torsion_atom_site_label_4
_geom_torsion
N1 Cr1 O1 C2 11.8(6)
N3 Cr1 O1 C2 -166.5(6)
Br1 Cr1 O1 C2 105.5(5)
Br2 Cr1 O1 C2 -77.6(5)
Cr1 O1 C2 C1 -10.5(9)
Cr1 O1 C2 C3 168.9(4)
C11 C1 C2 O1 1.0(10)
C10 C1 C2 O1 -176.5(6)
C11 C1 C2 C3 -178.3(6)
C10 C1 C2 C3 4.2(9)
O1 C2 C3 C4 178.0(6)
C1 C2 C3 C4 -2.6(10)
O1 C2 C3 Si1 8.4(8)
C1 C2 C3 Si1 -172.2(5)
C2 C3 C4 C5 -0.1(10)
Si1 C3 C4 C5 168.9(5)
C3 C4 C5 C10 1.0(10)
C3 C4 C5 C6 -176.5(7)
C10 C5 C6 C7 0.0(10)
C4 C5 C6 C7 177.4(6)
C5 C6 C7 C8 -0.6(11)
C6 C7 C8 C9 1.7(10)
C7 C8 C9 C10 -2.2(10)
C6 C5 C10 C9 -0.3(9)
C4 C5 C10 C9 -177.9(6)
C6 C5 C10 C1 178.2(6)
C4 C5 C10 C1 0.6(9)
C8 C9 C10 C5 1.4(9)
C8 C9 C10 C1 -177.0(6)
C2 C1 C10 C5 -3.2(9)
C11 C1 C10 C5 179.2(6)
C2 C1 C10 C9 175.3(6)
C11 C1 C10 C9 -2.3(9)
C2 C1 C11 N1 2.8(10)
C10 C1 C11 N1 -179.7(6)
C1 C11 N1 C12 178.0(6)
C1 C11 N1 Cr1 2.4(9)
O1 Cr1 N1 C11 -7.5(5)
N2 Cr1 N1 C11 173.0(6)
Br1 Cr1 N1 C11 -99.8(5)
Br2 Cr1 N1 C11 84.5(5)
O1 Cr1 N1 C12 176.7(4)
N2 Cr1 N1 C12 -2.8(4)
Br1 Cr1 N1 C12 84.3(4)
Br2 Cr1 N1 C12 -91.4(4)
C11 N1 C12 C13 6.9(9)
Cr1 N1 C12 C13 -177.1(5)
C11 N1 C12 C20 -173.2(6)
Cr1 N1 C12 C20 2.9(6)
N1 C12 C13 C14 -178.8(6)
C20 C12 C13 C14 1.3(10)
C12 C13 C14 C15 -1.6(11)
C13 C14 C15 C16 0.4(11)
C14 C15 C16 C20 1.0(10)
C14 C15 C16 C17 180.0(7)
C15 C16 C17 C18 -179.5(7)
C20 C16 C17 C18 -0.5(10)
C16 C17 C18 C19 0.1(12)
C17 C18 C19 N2 0.1(14)
C18 C19 N2 C20 0.2(12)
C18 C19 N2 Cr1 -177.5(6)
N1 Cr1 N2 C19 -179.9(8)
N3 Cr1 N2 C19 -1.6(8)
Br1 Cr1 N2 C19 86.0(7)
Br2 Cr1 N2 C19 -90.2(7)
N1 Cr1 N2 C20 2.4(5)
N3 Cr1 N2 C20 -179.4(5)
Br1 Cr1 N2 C20 -91.8(4)
Br2 Cr1 N2 C20 92.0(4)
C19 N2 C20 C16 -0.7(10)
Cr1 N2 C20 C16 177.4(5)
C19 N2 C20 C12 -179.5(7)
Cr1 N2 C20 C12 -1.5(7)
C15 C16 C20 N2 179.8(6)
C17 C16 C20 N2 0.8(10)
C15 C16 C20 C12 -1.3(9)
C17 C16 C20 C12 179.7(6)
C13 C12 C20 N2 179.1(6)
N1 C12 C20 N2 -0.9(8)
C13 C12 C20 C16 0.1(9)
N1 C12 C20 C16 -179.8(5)
C4 C3 Si1 C27 -104.5(6)
C2 C3 Si1 C27 64.6(6)
C4 C3 Si1 C21 130.9(6)
C2 C3 Si1 C21 -60.0(6)
C4 C3 Si1 C33 14.7(7)
C2 C3 Si1 C33 -176.2(5)
C27 Si1 C21 C26 66.5(6)
C33 Si1 C21 C26 -52.9(6)
C3 Si1 C21 C26 -171.9(5)
C27 Si1 C21 C22 -121.4(6)
C33 Si1 C21 C22 119.3(6)
C3 Si1 C21 C22 0.3(7)
C26 C21 C22 C23 -2.0(10)
Si1 C21 C22 C23 -174.2(5)
C21 C22 C23 C24 1.5(11)
C22 C23 C24 C25 -1.0(11)
C23 C24 C25 C26 1.1(10)
C22 C21 C26 C25 2.1(10)
Si1 C21 C26 C25 174.7(6)
C24 C25 C26 C21 -1.7(11)
C21 Si1 C27 C28 7.5(7)
C33 Si1 C27 C28 122.3(6)
C3 Si1 C27 C28 -120.2(6)
C21 Si1 C27 C32 -174.8(5)
C33 Si1 C27 C32 -60.0(6)
C3 Si1 C27 C32 57.5(6)
C32 C27 C28 C29 0.1(10)
Si1 C27 C28 C29 177.8(6)
C27 C28 C29 C30 0.8(12)
C28 C29 C30 C31 -0.9(13)
C29 C30 C31 C32 0.1(13)
C30 C31 C32 C27 0.8(11)
C28 C27 C32 C31 -0.9(10)
Si1 C27 C32 C31 -178.7(6)
C27 Si1 C33 C34 10.0(7)
C21 Si1 C33 C34 129.7(6)
C3 Si1 C33 C34 -105.9(6)
C27 Si1 C33 C38 -167.4(5)
C21 Si1 C33 C38 -47.8(6)
C3 Si1 C33 C38 76.7(6)
C38 C33 C34 C35 1.8(11)
Si1 C33 C34 C35 -175.6(6)
C33 C34 C35 C36 -1.2(12)
C34 C35 C36 C37 -1.2(12)
C35 C36 C37 C38 2.8(12)
C36 C37 C38 C33 -2.1(11)
C34 C33 C38 C37 -0.2(11)
Si1 C33 C38 C37 177.4(6)

loop_
_platon_squeeze_void_nr
_platon_squeeze_void_average_x
_platon_squeeze_void_average_y
_platon_squeeze_void_average_z
_platon_squeeze_void_volume
_platon_squeeze_void_count_electrons
_platon_squeeze_void_content
1 0.119 -0.200 0.734 105 6 ' '
2 0.881 0.200 0.266 106 4 ' '
3 0.381 0.300 0.266 106 5 ' '
4 0.786 0.055 0.112 5 0 ' '
5 0.286 0.445 0.112 6 0 ' '
6 0.619 0.699 0.734 106 5 ' '
7 0.714 0.555 0.888 6 0 ' '
8 0.214 0.945 0.888 6 0 ' '
